data_4112989
loop_
_publ_author_name
'Dean M. Goedde'
'Gregory S. Girolami'

_publ_section_title
;
 A New Class of CVD Precursors to Metal Borides: Cr(B3H8)2 and Related
 Octahydrotriborate Complexes
;
_journal_name_full 'Journal of the American Chemical Society'
_journal_page_first 12230
_journal_page_last 12231
_journal_paper_doi 10.1021/ja046906c
_journal_volume 126
_journal_year 2004
_chemical_formula_sum 'C6 H34 B6 Cr P2'
_chemical_formula_weight 285.13
_chemical_name_systematic
; 
 ? 
;
_space_group_IT_number 61
_symmetry_cell_setting orthorhombic
_symmetry_space_group_name_Hall '-P 2ac 2ab'
_symmetry_space_group_name_H-M 'P b c a'
_atom_sites_solution_hydrogens geom
_atom_sites_solution_primary direct
_atom_sites_solution_secondary difmap
_audit_creation_method SHELXL-97
_cell_angle_alpha 90.00
_cell_angle_beta 90.00
_cell_angle_gamma 90.00
_cell_formula_units_Z 8
_cell_length_a 16.404(3)
_cell_length_b 13.744(3)
_cell_length_c 16.728(3)
_cell_measurement_temperature 198(2)
_cell_volume 3771.4(13)
_computing_structure_refinement 'SHELXL-97 (Sheldrick, 1997)'
_computing_structure_solution 'SHELXS-97 (Sheldrick, 1990)'
_diffrn_ambient_temperature 198(2)
_diffrn_measured_fraction_theta_full 0.949
_diffrn_measured_fraction_theta_max 0.949
_diffrn_radiation_monochromator graphite
_diffrn_radiation_source 'fine-focus sealed tube'
_diffrn_radiation_type MoK\a
_diffrn_radiation_wavelength 0.71073
_diffrn_reflns_av_R_equivalents 0.0993
_diffrn_reflns_av_sigmaI/netI 0.0602
_diffrn_reflns_limit_h_max 20
_diffrn_reflns_limit_h_min -21
_diffrn_reflns_limit_k_max 17
_diffrn_reflns_limit_k_min -18
_diffrn_reflns_limit_l_max 21
_diffrn_reflns_limit_l_min -21
_diffrn_reflns_number 30666
_diffrn_reflns_theta_full 28.06
_diffrn_reflns_theta_max 28.06
_diffrn_reflns_theta_min 2.28
_exptl_absorpt_coefficient_mu 0.749
_exptl_absorpt_correction_T_max 0.942
_exptl_absorpt_correction_T_min 0.669
_exptl_absorpt_correction_type integration
_exptl_absorpt_process_details 'SHELX face-indexed'
_exptl_crystal_density_diffrn 1.004
_exptl_crystal_F_000 1232
_exptl_crystal_size_max 0.80
_exptl_crystal_size_mid 0.24
_exptl_crystal_size_min 0.08
_refine_diff_density_max 0.359
_refine_diff_density_min -0.271
_refine_diff_density_rms 0.053
_refine_ls_extinction_method none
_refine_ls_goodness_of_fit_ref 0.936
_refine_ls_hydrogen_treatment mixed
_refine_ls_matrix_type full
_refine_ls_number_parameters 206
_refine_ls_number_reflns 4349
_refine_ls_number_restraints 0
_refine_ls_restrained_S_all 0.936
_refine_ls_R_factor_all 0.0735
_refine_ls_R_factor_gt 0.0349
_refine_ls_shift/su_max 0.000
_refine_ls_shift/su_mean 0.000
_refine_ls_structure_factor_coef Fsqd
_refine_ls_weighting_details 'calc w=1/[\s^2^(Fo^2^)+(0.0408P)^2^+0.0000P] where P=(Fo^2^+2Fc^2^)/3'
_refine_ls_weighting_scheme calc
_refine_ls_wR_factor_gt 0.0740
_refine_ls_wR_factor_ref 0.0842
_reflns_number_gt 2793
_reflns_number_total 4349
_reflns_threshold_expression >2sigma(I)
_cod_data_source_file ja046906csi20040810_111030.cif
_cod_data_source_block h00lface
_cod_original_cell_volume 3771.6(13)
_cod_database_code 4112989

loop_
_symmetry_equiv_pos_as_xyz
'x, y, z'
'-x+1/2, -y, z+1/2'
'-x, y+1/2, -z+1/2'
'x+1/2, -y+1/2, -z'
'-x, -y, -z'
'x-1/2, y, -z-1/2'
'x, -y-1/2, z-1/2'
'-x-1/2, y-1/2, z'

loop_
_atom_site_label
_atom_site_type_symbol
_atom_site_fract_x
_atom_site_fract_y
_atom_site_fract_z
_atom_site_U_iso_or_equiv
_atom_site_adp_type
_atom_site_occupancy
_atom_site_symmetry_multiplicity
_atom_site_calc_flag
_atom_site_refinement_flags
Cr1 Cr 0.174138(18) 0.33666(2) 0.392858(16) 0.03004(10) Uani 1 1 d .
B1 B 0.13726(15) 0.37351(18) 0.24921(14) 0.0390(5) Uani 1 1 d .
H11 H 0.1858(11) 0.3231(12) 0.2818(11) 0.039(5) Uiso 1 1 d .
H12 H 0.0943(13) 0.3309(13) 0.2169(13) 0.052(6) Uiso 1 1 d .
H13 H 0.1805(13) 0.4071(16) 0.2009(14) 0.069(7) Uiso 1 1 d .
B2 B 0.08808(17) 0.46349(19) 0.30904(15) 0.0446(6) Uani 1 1 d .
H21 H 0.1107(12) 0.4640(13) 0.3742(12) 0.043(5) Uiso 1 1 d .
H22 H 0.0248(14) 0.4588(14) 0.3008(12) 0.061(7) Uiso 1 1 d .
H23 H 0.1050(13) 0.5390(16) 0.2897(14) 0.067(7) Uiso 1 1 d .
B3 B 0.1581(2) 0.5007(2) 0.23090(18) 0.0560(7) Uani 1 1 d .
H31 H 0.2174(14) 0.5272(14) 0.2476(12) 0.059(7) Uiso 1 1 d .
H32 H 0.1326(13) 0.5261(15) 0.1782(14) 0.063(7) Uiso 1 1 d .
B4 B 0.32320(16) 0.3746(2) 0.40348(17) 0.0463(6) Uani 1 1 d .
H41 H 0.2622(11) 0.4203(13) 0.3857(10) 0.039(5) Uiso 1 1 d .
H42 H 0.3474(13) 0.3988(15) 0.4616(13) 0.059(7) Uiso 1 1 d .
H43 H 0.3636(17) 0.399(2) 0.3517(18) 0.103(9) Uiso 1 1 d .
B5 B 0.31507(16) 0.2455(2) 0.40107(18) 0.0496(6) Uani 1 1 d .
H51 H 0.2542(13) 0.2154(14) 0.3822(11) 0.049(6) Uiso 1 1 d .
H52 H 0.3396(12) 0.2110(15) 0.4540(14) 0.059(7) Uiso 1 1 d .
H53 H 0.3514(17) 0.213(2) 0.3510(17) 0.097(9) Uiso 1 1 d .
B6 B 0.3762(2) 0.3058(3) 0.3266(2) 0.0730(9) Uani 1 1 d .
H61 H 0.4430(16) 0.3042(16) 0.3331(15) 0.084(8) Uiso 1 1 d .
H62 H 0.3472(15) 0.3150(18) 0.2672(17) 0.082(8) Uiso 1 1 d .
P1 P 0.06690(3) 0.20984(4) 0.39647(3) 0.03637(14) Uani 1 1 d .
C1 C 0.07796(16) 0.12774(16) 0.31225(14) 0.0631(7) Uani 1 1 d .
H1A H 0.0392 0.0757 0.3170 0.095 Uiso 1 1 calc R
H1B H 0.1322 0.1014 0.3118 0.095 Uiso 1 1 calc R
H1C H 0.0684 0.1626 0.2634 0.095 Uiso 1 1 calc R
C2 C -0.03827(13) 0.24909(18) 0.39044(14) 0.0620(7) Uani 1 1 d .
H2A H -0.0732 0.1932 0.3871 0.093 Uiso 1 1 calc R
H2B H -0.0456 0.2888 0.3438 0.093 Uiso 1 1 calc R
H2C H -0.0518 0.2861 0.4372 0.093 Uiso 1 1 calc R
C3 C 0.06793(16) 0.12724(16) 0.48087(14) 0.0610(7) Uani 1 1 d .
H3A H 0.0315 0.0740 0.4706 0.092 Uiso 1 1 calc R
H3B H 0.0506 0.1612 0.5281 0.092 Uiso 1 1 calc R
H3C H 0.1222 0.1028 0.4886 0.092 Uiso 1 1 calc R
P2 P 0.16064(3) 0.38101(4) 0.53508(3) 0.03637(14) Uani 1 1 d .
C4 C 0.05735(14) 0.38310(18) 0.57452(14) 0.0604(6) Uani 1 1 d .
H4A H 0.0571 0.4152 0.6255 0.091 Uiso 1 1 calc R
H4B H 0.0379 0.3176 0.5807 0.091 Uiso 1 1 calc R
H4C H 0.0225 0.4176 0.5382 0.091 Uiso 1 1 calc R
C5 C 0.19525(17) 0.50444(15) 0.55342(14) 0.0617(7) Uani 1 1 d .
H5A H 0.1826 0.5225 0.6075 0.093 Uiso 1 1 calc R
H5B H 0.1683 0.5481 0.5172 0.093 Uiso 1 1 calc R
H5C H 0.2531 0.5080 0.5453 0.093 Uiso 1 1 calc R
C6 C 0.21791(14) 0.30788(16) 0.60533(11) 0.0484(5) Uani 1 1 d .
H6A H 0.2116 0.3341 0.6582 0.073 Uiso 1 1 calc R
H6B H 0.2745 0.3085 0.5908 0.073 Uiso 1 1 calc R
H6C H 0.1979 0.2422 0.6043 0.073 Uiso 1 1 calc R

loop_
_atom_site_aniso_label
_atom_site_aniso_U_11
_atom_site_aniso_U_22
_atom_site_aniso_U_33
_atom_site_aniso_U_23
_atom_site_aniso_U_13
_atom_site_aniso_U_12
Cr1 0.03018(17) 0.03316(17) 0.02677(16) -0.00037(13) 0.00204(13) -0.00275(13)
B1 0.0432(14) 0.0439(13) 0.0298(11) 0.0008(10) 0.0026(11) 0.0038(12)
B2 0.0536(17) 0.0437(14) 0.0364(13) 0.0043(11) 0.0041(12) 0.0127(12)
B3 0.067(2) 0.0522(16) 0.0490(17) 0.0150(13) 0.0105(15) 0.0054(15)
B4 0.0342(13) 0.0506(14) 0.0542(16) 0.0039(12) -0.0012(12) -0.0070(12)
B5 0.0382(14) 0.0480(15) 0.0627(19) -0.0022(14) -0.0033(13) 0.0061(12)
B6 0.0414(17) 0.100(3) 0.077(2) 0.004(2) 0.0200(17) 0.0087(17)
P1 0.0327(3) 0.0381(3) 0.0384(3) -0.0006(2) 0.0018(2) -0.0052(2)
C1 0.0766(17) 0.0555(14) 0.0572(15) -0.0197(12) 0.0071(13) -0.0203(13)
C2 0.0322(12) 0.0719(16) 0.0820(18) -0.0006(14) -0.0017(12) -0.0040(12)
C3 0.0773(18) 0.0457(13) 0.0601(16) 0.0139(11) 0.0021(13) -0.0093(13)
P2 0.0439(3) 0.0376(3) 0.0276(3) -0.0002(2) 0.0003(2) 0.0019(2)
C4 0.0546(15) 0.0812(17) 0.0455(13) -0.0094(12) 0.0122(11) 0.0168(13)
C5 0.098(2) 0.0410(12) 0.0464(14) -0.0058(10) -0.0059(13) -0.0065(13)
C6 0.0506(14) 0.0568(13) 0.0379(11) 0.0077(10) -0.0038(10) 0.0013(11)

loop_
_atom_type_symbol
_atom_type_description
_atom_type_scat_dispersion_real
_atom_type_scat_dispersion_imag
_atom_type_scat_source
C C 0.0033 0.0016 'International Tables Vol C Tables 4.2.6.8 and 6.1.1.4'
H H 0.0000 0.0000 'International Tables Vol C Tables 4.2.6.8 and 6.1.1.4'
B B 0.0013 0.0007 'International Tables Vol C Tables 4.2.6.8 and 6.1.1.4'
P P 0.1023 0.0942 'International Tables Vol C Tables 4.2.6.8 and 6.1.1.4'
Cr Cr 0.3209 0.6236 'International Tables Vol C Tables 4.2.6.8 and 6.1.1.4'

loop_
_geom_angle_atom_site_label_1
_geom_angle_atom_site_label_2
_geom_angle_atom_site_label_3
_geom_angle
P2 Cr1 P1 94.97(2)
P2 Cr1 B4 88.15(7)
P1 Cr1 B4 146.88(7)
P2 Cr1 B1 147.75(6)
P1 Cr1 B1 89.67(6)
B4 Cr1 B1 105.01(9)
P2 Cr1 H11 171.4(5)
P1 Cr1 H11 91.5(5)
B4 Cr1 H11 89.5(5)
B1 Cr1 H11 26.3(5)
P2 Cr1 H21 83.7(5)
P1 Cr1 H21 104.0(5)
B4 Cr1 H21 109.1(5)
B1 Cr1 H21 64.2(5)
H11 Cr1 H21 89.2(8)
P2 Cr1 H41 88.8(5)
P1 Cr1 H41 173.4(6)
B4 Cr1 H41 27.6(6)
B1 Cr1 H41 90.0(5)
H11 Cr1 H41 85.3(7)
H21 Cr1 H41 81.8(8)
B2 B1 B3 60.65(15)
B2 B1 Cr1 73.38(11)
B3 B1 Cr1 108.03(15)
B2 B1 H11 116.8(9)
B3 B1 H11 121.0(8)
Cr1 B1 H11 44.5(9)
B2 B1 H12 111.5(11)
B3 B1 H12 124.8(10)
Cr1 B1 H12 122.1(11)
H11 B1 H12 110.9(13)
B2 B1 H13 112.8(11)
B3 B1 H13 52.2(11)
Cr1 B1 H13 126.1(11)
H11 B1 H13 98.0(14)
H12 B1 H13 105.6(16)
B1 B2 B3 60.32(14)
B1 B2 H21 112.9(10)
B3 B2 H21 118.5(10)
B1 B2 H22 109.3(11)
B3 B2 H22 123.3(11)
H21 B2 H22 116.3(14)
B1 B2 H23 111.6(12)
B3 B2 H23 51.3(11)
H21 B2 H23 100.8(15)
H22 B2 H23 105.3(15)
B1 B3 B2 59.03(14)
B1 B3 H13 40.3(9)
B2 B3 H13 99.3(9)
B1 B3 H23 97.2(9)
B2 B3 H23 38.2(9)
H13 B3 H23 137.5(14)
B1 B3 H31 117.0(11)
B2 B3 H31 118.7(11)
H13 B3 H31 99.3(13)
H23 B3 H31 104.5(14)
B1 B3 H32 113.2(12)
B2 B3 H32 116.9(13)
H13 B3 H32 96.2(15)
H23 B3 H32 102.6(15)
H31 B3 H32 118.1(16)
B5 B4 B6 60.08(18)
B5 B4 Cr1 73.61(12)
B6 B4 Cr1 107.97(17)
B5 B4 H41 116.5(8)
B6 B4 H41 119.2(8)
Cr1 B4 H41 44.6(8)
B5 B4 H42 110.4(11)
B6 B4 H42 127.5(11)
Cr1 B4 H42 118.5(11)
H41 B4 H42 110.9(13)
B5 B4 H43 108.4(15)
B6 B4 H43 48.4(15)
Cr1 B4 H43 125.0(14)
H41 B4 H43 98.1(16)
H42 B4 H43 111.9(19)
B4 B5 B6 60.97(18)
B4 B5 H51 116.0(10)
B6 B5 H51 118.0(10)
B4 B5 H52 113.0(11)
B6 B5 H52 124.1(11)
H51 B5 H52 113.5(15)
B4 B5 H53 111.9(15)
B6 B5 H53 50.9(14)
H51 B5 H53 96.7(17)
H52 B5 H53 103.9(18)
B5 B6 B4 58.95(16)
B5 B6 H43 97.7(12)
B4 B6 H43 38.8(12)
B5 B6 H53 38.5(12)
B4 B6 H53 97.4(12)
H43 B6 H53 136.2(17)
B5 B6 H61 118.5(13)
B4 B6 H61 114.7(13)
H43 B6 H61 98.1(17)
H53 B6 H61 104.0(17)
B5 B6 H62 115.6(13)
B4 B6 H62 111.7(13)
H43 B6 H62 96.0(17)
H53 B6 H62 103.8(17)
H61 B6 H62 121.2(18)
C2 P1 C3 103.83(12)
C2 P1 C1 103.73(12)
C3 P1 C1 102.38(12)
C2 P1 Cr1 117.75(8)
C3 P1 Cr1 116.96(8)
C1 P1 Cr1 110.35(8)
P1 C1 H1A 109.5
P1 C1 H1B 109.5
H1A C1 H1B 109.5
P1 C1 H1C 109.5
H1A C1 H1C 109.5
H1B C1 H1C 109.5
P1 C2 H2A 109.5
P1 C2 H2B 109.5
H2A C2 H2B 109.5
P1 C2 H2C 109.5
H2A C2 H2C 109.5
H2B C2 H2C 109.5
P1 C3 H3A 109.5
P1 C3 H3B 109.5
H3A C3 H3B 109.5
P1 C3 H3C 109.5
H3A C3 H3C 109.5
H3B C3 H3C 109.5
C6 P2 C5 104.31(11)
C6 P2 C4 104.89(11)
C5 P2 C4 102.44(12)
C6 P2 Cr1 116.27(7)
C5 P2 Cr1 111.47(8)
C4 P2 Cr1 115.95(8)
P2 C4 H4A 109.5
P2 C4 H4B 109.5
H4A C4 H4B 109.5
P2 C4 H4C 109.5
H4A C4 H4C 109.5
H4B C4 H4C 109.5
P2 C5 H5A 109.5
P2 C5 H5B 109.5
H5A C5 H5B 109.5
P2 C5 H5C 109.5
H5A C5 H5C 109.5
H5B C5 H5C 109.5
P2 C6 H6A 109.5
P2 C6 H6B 109.5
H6A C6 H6B 109.5
P2 C6 H6C 109.5
H6A C6 H6C 109.5
H6B C6 H6C 109.5

loop_
_geom_bond_atom_site_label_1
_geom_bond_atom_site_label_2
_geom_bond_distance
Cr1 P2 2.4659(7)
Cr1 P1 2.4772(7)
Cr1 B4 2.507(3)
Cr1 B1 2.529(2)
Cr1 H11 1.878(19)
Cr1 H21 2.060(19)
Cr1 H41 1.850(18)
B1 B2 1.784(3)
B1 B3 1.807(4)
B1 H11 1.187(18)
B1 H12 1.06(2)
B1 H13 1.17(2)
B2 B3 1.813(4)
B2 H21 1.152(19)
B2 H22 1.05(2)
B2 H23 1.12(2)
B3 H13 1.43(2)
B3 H23 1.42(2)
B3 H31 1.08(2)
B3 H32 1.04(2)
B4 B5 1.781(4)
B4 B6 1.818(4)
B4 H41 1.218(18)
B4 H42 1.10(2)
B4 H43 1.14(3)
B5 B6 1.802(5)
B5 H51 1.13(2)
B5 H52 1.08(2)
B5 H53 1.12(3)
B6 H43 1.36(3)
B6 H53 1.40(3)
B6 H61 1.10(3)
B6 H62 1.11(3)
P1 C2 1.811(2)
P1 C3 1.812(2)
P1 C1 1.814(2)
C1 H1A 0.9600
C1 H1B 0.9600
C1 H1C 0.9600
C2 H2A 0.9600
C2 H2B 0.9600
C2 H2C 0.9600
C3 H3A 0.9600
C3 H3B 0.9600
C3 H3C 0.9600
P2 C6 1.809(2)
P2 C5 1.815(2)
P2 C4 1.819(2)
C4 H4A 0.9600
C4 H4B 0.9600
C4 H4C 0.9600
C5 H5A 0.9600
C5 H5B 0.9600
C5 H5C 0.9600
C6 H6A 0.9600
C6 H6B 0.9600
C6 H6C 0.9600
